data_4345958
loop_
_publ_author_name
'Reger, Daniel L.'
'Pascui, Andrea E.'
'Foley, Elizabeth A.'
'Smith, Mark D.'
'Jezierska, Julia'
'Wojciechowska, Agnieszka'
'Stoian, Sebastian A.'
'Ozarowski, Andrew'

_publ_section_title
;
 Dinuclear Metallacycles with Single M-X-M Bridges (X = Cl(-), Br(-); M =
 Fe(II), Co(II), Ni(II), Cu(II), Zn(II), Cd(II)): Strong Antiferromagnetic
 Superexchange Interactions.
;
_journal_name_full 'Inorganic chemistry'
_journal_paper_doi 10.1021/acs.inorgchem.6b02933
_journal_year 2017
_chemical_formula_moiety 'C28 H34 Br4 Co2 N8'
_chemical_formula_sum 'C28 H34 Br4 Co2 N8'
_chemical_formula_weight 920.13
_chemical_name_systematic
; 
 ? 
;
_space_group_IT_number 14
_symmetry_cell_setting monoclinic
_symmetry_space_group_name_Hall '-P 2ybc'
_symmetry_space_group_name_H-M 'P 1 21/c 1'
_atom_sites_solution_hydrogens geom
_atom_sites_solution_primary direct
_atom_sites_solution_secondary difmap
_audit_creation_method SHELXL-97
_cell_angle_alpha 90.00
_cell_angle_beta 96.772(2)
_cell_angle_gamma 90.00
_cell_formula_units_Z 4
_cell_length_a 8.7243(6)
_cell_length_b 31.462(2)
_cell_length_c 12.4239(9)
_cell_measurement_reflns_used 1917
_cell_measurement_temperature 100(2)
_cell_measurement_theta_max 20.490
_cell_measurement_theta_min 2.438
_cell_volume 3386.4(4)
_computing_cell_refinement 'SAINT-Plus Version 6.45 (Bruker, 2001)'
_computing_data_collection 'SMART Version 5.625 (Bruker, 2001)'
_computing_data_reduction 'SAINT-Plus Version 6.45 (Bruker, 2001)'
_computing_molecular_graphics various
_computing_publication_material 'SHELXTL Version 6.14 (Bruker, 2000)'
_computing_structure_refinement 'SHELXL-97 (Sheldrick, 1997)'
_computing_structure_solution 'SHELXS-97 (Sheldrick, 1990)'
_diffrn_ambient_temperature 100(2)
_diffrn_measured_fraction_theta_full 1.000
_diffrn_measured_fraction_theta_max 1.000
_diffrn_measurement_device_type 'Bruker SMART APEX CCD diffractometer'
_diffrn_measurement_method 'omega scans'
_diffrn_radiation_monochromator graphite
_diffrn_radiation_source 'fine-focus sealed tube'
_diffrn_radiation_type MoK\a
_diffrn_radiation_wavelength 0.71073
_diffrn_reflns_av_R_equivalents 0.1304
_diffrn_reflns_av_sigmaI/netI 0.0954
_diffrn_reflns_limit_h_max 10
_diffrn_reflns_limit_h_min -10
_diffrn_reflns_limit_k_max 37
_diffrn_reflns_limit_k_min -37
_diffrn_reflns_limit_l_max 14
_diffrn_reflns_limit_l_min -14
_diffrn_reflns_number 30933
_diffrn_reflns_theta_full 25.03
_diffrn_reflns_theta_max 25.03
_diffrn_reflns_theta_min 1.29
_exptl_absorpt_coefficient_mu 5.731
_exptl_absorpt_correction_T_max 1.0000
_exptl_absorpt_correction_T_min 0.6424
_exptl_absorpt_correction_type multi-scan
_exptl_absorpt_process_details 'SADABS Version 2.05 (Bruker, 2001)'
_exptl_crystal_colour blue
_exptl_crystal_density_diffrn 1.805
_exptl_crystal_density_method 'not measured'
_exptl_crystal_description needle
_exptl_crystal_F_000 1808
_exptl_crystal_size_max 0.18
_exptl_crystal_size_mid 0.06
_exptl_crystal_size_min 0.04
_refine_diff_density_max 0.856
_refine_diff_density_min -0.615
_refine_diff_density_rms 0.151
_refine_ls_extinction_method none
_refine_ls_goodness_of_fit_ref 0.972
_refine_ls_hydrogen_treatment constr
_refine_ls_matrix_type full
_refine_ls_number_parameters 387
_refine_ls_number_reflns 5977
_refine_ls_number_restraints 6
_refine_ls_restrained_S_all 0.971
_refine_ls_R_factor_all 0.0890
_refine_ls_R_factor_gt 0.0503
_refine_ls_shift/su_max 0.001
_refine_ls_shift/su_mean 0.000
_refine_ls_structure_factor_coef Fsqd
_refine_ls_weighting_details 'calc w=1/[\s^2^(Fo^2^)+(0.0374P)^2^+0.0000P] where P=(Fo^2^+2Fc^2^)/3'
_refine_ls_weighting_scheme calc
_refine_ls_wR_factor_gt 0.0923
_refine_ls_wR_factor_ref 0.1073
_reflns_number_gt 4040
_reflns_number_total 5977
_reflns_threshold_expression >2sigma(I)
_cod_data_source_file ic6b02933_si_001.cif
_cod_data_source_block 15_pa1143s
_cod_depositor_comments
;
The following automatic conversions were performed:

'_symmetry_cell_setting' value 'Monoclinic' changed to 'monoclinic'
according to
/home/data/users/saulius/crontab/automatic-downloads/rss-feeds/ACS/lib/dictionaries/cif_core.dic
dictionary named 'cif_core.dic' version 2.4.2 from 2011-04-26.

Automatic conversion script
Id: cif_fix_values 4973 2017-02-22 13:04:09Z antanas 
;
_cod_original_cell_volume 3386.3(4)
_cod_original_sg_symbol_H-M 'P 21/c'
_cod_database_code 4345958

loop_
_symmetry_equiv_pos_as_xyz
'x, y, z'
'-x, y+1/2, -z+1/2'
'-x, -y, -z'
'x, -y-1/2, z-1/2'

loop_
_atom_site_label
_atom_site_type_symbol
_atom_site_fract_x
_atom_site_fract_y
_atom_site_fract_z
_atom_site_U_iso_or_equiv
_atom_site_adp_type
_atom_site_occupancy
_atom_site_symmetry_multiplicity
_atom_site_calc_flag
_atom_site_refinement_flags
Co1 Co 0.18861(11) 0.32816(3) 0.36604(8) 0.0194(2) Uani 1 1 d .
Co2 Co 0.68508(10) 0.42220(3) 0.79211(7) 0.0169(2) Uani 1 1 d .
Br1 Br 0.02108(8) 0.27109(2) 0.29805(6) 0.0261(2) Uani 1 1 d .
Br2 Br 0.03948(8) 0.38194(2) 0.43179(6) 0.0278(2) Uani 1 1 d .
Br3 Br 0.85858(8) 0.41885(2) 0.95471(6) 0.02409(19) Uani 1 1 d .
Br4 Br 0.81744(8) 0.42623(2) 0.63875(6) 0.02261(19) Uani 1 1 d .
C1 C 0.5467(8) 0.3542(2) 0.4030(5) 0.0169(16) Uani 1 1 d .
H1 H 0.6607 0.3590 0.4092 0.020 Uiso 1 1 calc R
C2 C 0.3227(8) 0.4240(2) 0.7165(5) 0.0149(15) Uani 1 1 d .
H2 H 0.2073 0.4245 0.7078 0.018 Uiso 1 1 calc R
C3 C 0.4717(7) 0.3924(2) 0.4519(5) 0.0141(15) Uani 1 1 d .
C4 C 0.4445(8) 0.4294(2) 0.3929(6) 0.0215(17) Uani 1 1 d .
H4 H 0.4718 0.4311 0.3212 0.026 Uiso 1 1 calc R
C5 C 0.3784(8) 0.4638(2) 0.4374(6) 0.0229(18) Uani 1 1 d .
H5 H 0.3586 0.4889 0.3956 0.027 Uiso 1 1 calc R
C6 C 0.3404(8) 0.4623(2) 0.5419(6) 0.0215(17) Uani 1 1 d .
H6 H 0.2934 0.4862 0.5713 0.026 Uiso 1 1 calc R
C7 C 0.3706(8) 0.4259(2) 0.6045(5) 0.0168(16) Uani 1 1 d .
C8 C 0.4349(7) 0.3906(2) 0.5573(5) 0.0173(16) Uani 1 1 d .
H8 H 0.4534 0.3652 0.5982 0.021 Uiso 1 1 calc R
C11 C 0.5639(8) 0.3584(2) 0.2004(5) 0.0176(16) Uani 1 1 d .
C12 C 0.4538(8) 0.3604(2) 0.1128(6) 0.0192(17) Uani 1 1 d .
H12 H 0.4708 0.3650 0.0396 0.023 Uiso 1 1 calc R
C13 C 0.3097(8) 0.3543(2) 0.1519(5) 0.0189(16) Uani 1 1 d .
C14 C 0.7347(8) 0.3629(3) 0.2081(6) 0.030(2) Uani 1 1 d .
H14A H 0.7679 0.3867 0.2560 0.045 Uiso 1 1 calc R
H14B H 0.7650 0.3682 0.1358 0.045 Uiso 1 1 calc R
H14C H 0.7837 0.3366 0.2376 0.045 Uiso 1 1 calc R
C15 C 0.1503(8) 0.3559(2) 0.0926(6) 0.0252(18) Uani 1 1 d .
H15A H 0.0865 0.3338 0.1210 0.038 Uiso 1 1 calc R
H15B H 0.1551 0.3509 0.0152 0.038 Uiso 1 1 calc R
H15C H 0.1049 0.3838 0.1028 0.038 Uiso 1 1 calc R
C21 C 0.6167(8) 0.2922(2) 0.5314(5) 0.0201(17) Uani 1 1 d .
C22 C 0.5268(8) 0.2642(2) 0.5803(6) 0.0231(18) Uani 1 1 d .
H22 H 0.5625 0.2433 0.6323 0.028 Uiso 1 1 calc R
C23 C 0.3740(8) 0.2720(2) 0.5402(6) 0.0222(17) Uani 1 1 d .
C24 C 0.7857(7) 0.2999(2) 0.5449(6) 0.0230(18) Uani 1 1 d .
H24A H 0.8255 0.2964 0.4749 0.034 Uiso 1 1 calc R
H24B H 0.8364 0.2794 0.5969 0.034 Uiso 1 1 calc R
H24C H 0.8068 0.3288 0.5719 0.034 Uiso 1 1 calc R
C25 C 0.2313(9) 0.2519(2) 0.5692(6) 0.033(2) Uani 1 1 d .
H25A H 0.1518 0.2736 0.5730 0.050 Uiso 1 1 calc R
H25B H 0.2528 0.2378 0.6398 0.050 Uiso 1 1 calc R
H25C H 0.1948 0.2308 0.5140 0.050 Uiso 1 1 calc R
C31 C 0.2821(8) 0.3495(2) 0.7850(5) 0.0190(17) Uani 1 1 d .
C32 C 0.3823(8) 0.3178(2) 0.8190(5) 0.0176(16) Uani 1 1 d .
H32 H 0.3561 0.2893 0.8341 0.021 Uiso 1 1 calc R
C33 C 0.5329(8) 0.3352(2) 0.8275(5) 0.0207(17) Uani 1 1 d .
C34 C 0.1096(8) 0.3493(2) 0.7579(6) 0.0224(17) Uani 1 1 d .
H34A H 0.0637 0.3696 0.8048 0.034 Uiso 1 1 calc R
H34B H 0.0698 0.3208 0.7693 0.034 Uiso 1 1 calc R
H34C H 0.0829 0.3576 0.6820 0.034 Uiso 1 1 calc R
C35 C 0.6823(8) 0.3132(2) 0.8600(6) 0.0262(18) Uani 1 1 d .
H35A H 0.7508 0.3173 0.8038 0.039 Uiso 1 1 calc R
H35B H 0.6637 0.2828 0.8691 0.039 Uiso 1 1 calc R
H35C H 0.7308 0.3251 0.9287 0.039 Uiso 1 1 calc R
C41 C 0.2907(8) 0.4939(2) 0.8146(6) 0.0185(16) Uani 1 1 d .
C42 C 0.3951(7) 0.5236(2) 0.8590(5) 0.0154(16) Uani 1 1 d .
H42 H 0.3722 0.5503 0.8892 0.019 Uiso 1 1 calc R
C43 C 0.5422(8) 0.5069(2) 0.8509(5) 0.0163(16) Uani 1 1 d U
C44 C 0.1196(8) 0.4952(2) 0.7990(7) 0.030(2) Uani 1 1 d .
H44A H 0.0832 0.4957 0.7213 0.045 Uiso 1 1 calc R
H44B H 0.0836 0.5208 0.8334 0.045 Uiso 1 1 calc R
H44C H 0.0787 0.4699 0.8318 0.045 Uiso 1 1 calc R
C45 C 0.6952(8) 0.5270(2) 0.8849(6) 0.0242(18) Uani 1 1 d .
H45A H 0.7667 0.5055 0.9190 0.036 Uiso 1 1 calc R
H45B H 0.6829 0.5498 0.9368 0.036 Uiso 1 1 calc R
H45C H 0.7365 0.5387 0.8212 0.036 Uiso 1 1 calc R
N11 N 0.3310(6) 0.34761(18) 0.2586(4) 0.0189(14) Uani 1 1 d .
N12 N 0.4882(6) 0.34977(17) 0.2889(4) 0.0142(13) Uani 1 1 d .
N21 N 0.3657(6) 0.30290(18) 0.4666(4) 0.0179(13) Uani 1 1 d .
N22 N 0.5169(6) 0.31471(18) 0.4599(4) 0.0170(13) Uani 1 1 d .
N31 N 0.5251(6) 0.37558(18) 0.7989(4) 0.0169(13) Uani 1 1 d .
N32 N 0.3691(6) 0.38501(18) 0.7743(4) 0.0169(13) Uani 1 1 d .
N41 N 0.5293(6) 0.46923(17) 0.8034(4) 0.0159(13) Uani 1 1 d .
N42 N 0.3740(6) 0.46106(17) 0.7816(4) 0.0161(13) Uani 1 1 d .

loop_
_atom_site_aniso_label
_atom_site_aniso_U_11
_atom_site_aniso_U_22
_atom_site_aniso_U_33
_atom_site_aniso_U_23
_atom_site_aniso_U_13
_atom_site_aniso_U_12
Co1 0.0172(5) 0.0221(6) 0.0196(6) -0.0017(4) 0.0051(4) -0.0005(4)
Co2 0.0158(5) 0.0196(5) 0.0157(5) 0.0007(4) 0.0034(4) 0.0013(4)
Br1 0.0240(4) 0.0246(4) 0.0307(5) -0.0075(3) 0.0076(3) -0.0038(3)
Br2 0.0223(4) 0.0282(5) 0.0336(5) -0.0097(4) 0.0065(3) 0.0015(4)
Br3 0.0218(4) 0.0313(5) 0.0187(4) 0.0014(3) 0.0005(3) 0.0051(3)
Br4 0.0214(4) 0.0283(4) 0.0192(4) -0.0002(3) 0.0071(3) 0.0024(3)
C1 0.016(4) 0.022(4) 0.012(4) 0.002(3) 0.002(3) -0.005(3)
C2 0.015(3) 0.015(4) 0.014(4) -0.004(3) 0.000(3) -0.002(3)
C3 0.016(4) 0.015(4) 0.010(4) -0.002(3) -0.005(3) -0.008(3)
C4 0.021(4) 0.031(5) 0.011(4) 0.003(3) -0.002(3) -0.009(4)
C5 0.033(5) 0.014(4) 0.021(4) 0.007(3) 0.002(4) -0.001(3)
C6 0.029(4) 0.016(4) 0.019(4) 0.001(3) 0.001(3) 0.001(3)
C7 0.019(4) 0.018(4) 0.014(4) 0.001(3) 0.002(3) -0.008(3)
C8 0.011(4) 0.025(4) 0.014(4) 0.004(3) -0.006(3) 0.001(3)
C11 0.020(4) 0.019(4) 0.015(4) 0.000(3) 0.005(3) -0.001(3)
C12 0.023(4) 0.021(4) 0.014(4) 0.003(3) 0.008(3) 0.000(3)
C13 0.029(4) 0.016(4) 0.012(4) -0.003(3) 0.001(3) 0.004(3)
C14 0.025(4) 0.042(5) 0.023(5) 0.012(4) 0.006(4) 0.001(4)
C15 0.020(4) 0.030(5) 0.024(4) 0.004(3) -0.003(3) 0.003(4)
C21 0.030(4) 0.015(4) 0.016(4) 0.000(3) 0.003(3) 0.005(3)
C22 0.034(5) 0.013(4) 0.024(4) 0.002(3) 0.011(4) 0.008(3)
C23 0.029(4) 0.018(4) 0.022(4) -0.001(3) 0.012(4) -0.001(4)
C24 0.018(4) 0.032(5) 0.018(4) 0.004(3) 0.001(3) 0.001(3)
C25 0.038(5) 0.024(5) 0.041(5) -0.001(4) 0.021(4) -0.010(4)
C31 0.028(4) 0.020(4) 0.011(4) -0.002(3) 0.012(3) 0.001(3)
C32 0.022(4) 0.012(4) 0.019(4) 0.001(3) 0.007(3) -0.004(3)
C33 0.027(4) 0.023(4) 0.013(4) 0.003(3) 0.005(3) 0.006(4)
C34 0.020(4) 0.021(4) 0.026(4) 0.005(3) 0.002(3) -0.005(3)
C35 0.028(4) 0.022(4) 0.029(5) 0.002(4) 0.002(4) 0.002(4)
C41 0.014(4) 0.019(4) 0.025(4) 0.001(3) 0.009(3) -0.003(3)
C42 0.018(4) 0.012(4) 0.018(4) -0.002(3) 0.007(3) 0.007(3)
C43 0.028(4) 0.016(4) 0.005(3) 0.005(3) -0.001(3) 0.001(3)
C44 0.022(4) 0.025(5) 0.046(5) -0.010(4) 0.015(4) 0.002(4)
C45 0.022(4) 0.030(5) 0.019(4) 0.005(3) -0.002(3) 0.000(4)
N11 0.021(3) 0.022(3) 0.013(3) -0.001(3) 0.001(3) 0.000(3)
N12 0.012(3) 0.018(3) 0.013(3) -0.001(2) 0.003(2) -0.002(3)
N21 0.018(3) 0.019(3) 0.017(3) -0.003(3) 0.005(3) 0.001(3)
N22 0.017(3) 0.021(3) 0.013(3) 0.004(3) 0.006(3) 0.000(3)
N31 0.018(3) 0.021(3) 0.012(3) -0.001(3) 0.004(3) 0.004(3)
N32 0.016(3) 0.022(3) 0.013(3) 0.001(3) 0.003(3) -0.001(3)
N41 0.020(3) 0.015(3) 0.013(3) -0.002(3) 0.003(3) -0.001(3)
N42 0.013(3) 0.019(3) 0.017(3) 0.002(3) 0.002(3) 0.001(3)

loop_
_atom_type_symbol
_atom_type_description
_atom_type_scat_dispersion_real
_atom_type_scat_dispersion_imag
_atom_type_scat_source
C C 0.0033 0.0016 'International Tables Vol C Tables 4.2.6.8 and 6.1.1.4'
H H 0.0000 0.0000 'International Tables Vol C Tables 4.2.6.8 and 6.1.1.4'
N N 0.0061 0.0033 'International Tables Vol C Tables 4.2.6.8 and 6.1.1.4'
Co Co 0.3494 0.9721 'International Tables Vol C Tables 4.2.6.8 and 6.1.1.4'
Br Br -0.2901 2.4595 'International Tables Vol C Tables 4.2.6.8 and 6.1.1.4'

loop_
_geom_angle_atom_site_label_1
_geom_angle_atom_site_label_2
_geom_angle_atom_site_label_3
_geom_angle
N11 Co1 N21 92.4(2)
N11 Co1 Br2 114.94(16)
N21 Co1 Br2 118.83(16)
N11 Co1 Br1 112.91(16)
N21 Co1 Br1 108.10(16)
Br2 Co1 Br1 108.82(4)
N41 Co2 N31 93.1(2)
N41 Co2 Br4 114.56(15)
N31 Co2 Br4 118.62(15)
N41 Co2 Br3 109.78(16)
N31 Co2 Br3 107.69(16)
Br4 Co2 Br3 111.55(4)
N12 C1 N22 109.0(5)
N12 C1 C3 110.2(5)
N22 C1 C3 111.4(5)
N12 C1 H1 108.7
N22 C1 H1 108.7
C3 C1 H1 108.7
N32 C2 N42 110.5(5)
N32 C2 C7 113.7(5)
N42 C2 C7 112.3(5)
N32 C2 H2 106.6
N42 C2 H2 106.6
C7 C2 H2 106.6
C4 C3 C8 119.4(6)
C4 C3 C1 120.5(6)
C8 C3 C1 120.1(6)
C5 C4 C3 120.4(6)
C5 C4 H4 119.8
C3 C4 H4 119.8
C4 C5 C6 120.8(7)
C4 C5 H5 119.6
C6 C5 H5 119.6
C5 C6 C7 120.3(7)
C5 C6 H6 119.9
C7 C6 H6 119.9
C6 C7 C8 118.5(6)
C6 C7 C2 119.8(6)
C8 C7 C2 121.4(6)
C3 C8 C7 120.6(6)
C3 C8 H8 119.7
C7 C8 H8 119.7
C12 C11 N12 106.7(6)
C12 C11 C14 130.7(6)
N12 C11 C14 122.6(6)
C11 C12 C13 106.9(6)
C11 C12 H12 126.5
C13 C12 H12 126.5
N11 C13 C12 109.7(6)
N11 C13 C15 120.5(6)
C12 C13 C15 129.8(6)
C11 C14 H14A 109.5
C11 C14 H14B 109.5
H14A C14 H14B 109.5
C11 C14 H14C 109.5
H14A C14 H14C 109.5
H14B C14 H14C 109.5
C13 C15 H15A 109.5
C13 C15 H15B 109.5
H15A C15 H15B 109.5
C13 C15 H15C 109.5
H15A C15 H15C 109.5
H15B C15 H15C 109.5
N22 C21 C22 105.5(6)
N22 C21 C24 122.6(6)
C22 C21 C24 131.9(7)
C21 C22 C23 107.7(6)
C21 C22 H22 126.1
C23 C22 H22 126.1
N21 C23 C22 110.3(6)
N21 C23 C25 120.1(7)
C22 C23 C25 129.6(7)
C21 C24 H24A 109.5
C21 C24 H24B 109.5
H24A C24 H24B 109.5
C21 C24 H24C 109.5
H24A C24 H24C 109.5
H24B C24 H24C 109.5
C23 C25 H25A 109.5
C23 C25 H25B 109.5
H25A C25 H25B 109.5
C23 C25 H25C 109.5
H25A C25 H25C 109.5
H25B C25 H25C 109.5
C32 C31 N32 106.6(6)
C32 C31 C34 131.1(6)
N32 C31 C34 122.3(6)
C31 C32 C33 107.3(6)
C31 C32 H32 126.3
C33 C32 H32 126.3
N31 C33 C32 109.5(6)
N31 C33 C35 122.4(7)
C32 C33 C35 128.1(6)
C31 C34 H34A 109.5
C31 C34 H34B 109.5
H34A C34 H34B 109.5
C31 C34 H34C 109.5
H34A C34 H34C 109.5
H34B C34 H34C 109.5
C33 C35 H35A 109.5
C33 C35 H35B 109.5
H35A C35 H35B 109.5
C33 C35 H35C 109.5
H35A C35 H35C 109.5
H35B C35 H35C 109.5
N42 C41 C42 106.6(6)
N42 C41 C44 123.3(6)
C42 C41 C44 130.1(6)
C41 C42 C43 106.6(6)
C41 C42 H42 126.7
C43 C42 H42 126.7
N41 C43 C42 109.8(6)
N41 C43 C45 122.1(6)
C42 C43 C45 128.1(6)
C41 C44 H44A 109.5
C41 C44 H44B 109.5
H44A C44 H44B 109.5
C41 C44 H44C 109.5
H44A C44 H44C 109.5
H44B C44 H44C 109.5
C43 C45 H45A 109.5
C43 C45 H45B 109.5
H45A C45 H45B 109.5
C43 C45 H45C 109.5
H45A C45 H45C 109.5
H45B C45 H45C 109.5
C13 N11 N12 106.3(5)
C13 N11 Co1 132.8(5)
N12 N11 Co1 120.2(4)
C11 N12 N11 110.3(5)
C11 N12 C1 127.8(5)
N11 N12 C1 119.6(5)
C23 N21 N22 105.3(6)
C23 N21 Co1 133.2(5)
N22 N21 Co1 121.3(4)
C21 N22 N21 111.2(5)
C21 N22 C1 128.0(6)
N21 N22 C1 118.8(5)
C33 N31 N32 106.4(6)
C33 N31 Co2 133.8(5)
N32 N31 Co2 119.7(4)
C31 N32 N31 110.1(5)
C31 N32 C2 127.8(6)
N31 N32 C2 119.8(5)
C43 N41 N42 106.6(5)
C43 N41 Co2 131.5(5)
N42 N41 Co2 120.3(4)
C41 N42 N41 110.5(5)
C41 N42 C2 129.6(6)
N41 N42 C2 119.3(5)

loop_
_geom_bond_atom_site_label_1
_geom_bond_atom_site_label_2
_geom_bond_distance
Co1 N11 2.022(6)
Co1 N21 2.031(6)
Co1 Br2 2.3395(12)
Co1 Br1 2.4048(12)
Co2 N41 2.025(5)
Co2 N31 2.033(6)
Co2 Br4 2.3449(11)
Co2 Br3 2.3796(12)
C1 N12 1.455(8)
C1 N22 1.467(8)
C1 C3 1.527(9)
C1 H1 1.0000
C2 N32 1.453(8)
C2 N42 1.460(8)
C2 C7 1.502(9)
C2 H2 1.0000
C3 C4 1.382(9)
C3 C8 1.387(9)
C4 C5 1.371(9)
C4 H4 0.9500
C5 C6 1.379(9)
C5 H5 0.9500
C6 C7 1.390(9)
C6 H6 0.9500
C7 C8 1.405(9)
C8 H8 0.9500
C11 C12 1.365(9)
C11 N12 1.375(8)
C11 C14 1.489(9)
C12 C13 1.413(9)
C12 H12 0.9500
C13 N11 1.334(8)
C13 C15 1.495(9)
C14 H14A 0.9800
C14 H14B 0.9800
C14 H14C 0.9800
C15 H15A 0.9800
C15 H15B 0.9800
C15 H15C 0.9800
C21 N22 1.366(8)
C21 C22 1.368(9)
C21 C24 1.483(9)
C22 C23 1.388(10)
C22 H22 0.9500
C23 N21 1.331(8)
C23 C25 1.478(9)
C24 H24A 0.9800
C24 H24B 0.9800
C24 H24C 0.9800
C25 H25A 0.9800
C25 H25B 0.9800
C25 H25C 0.9800
C31 C32 1.359(9)
C31 N32 1.366(8)
C31 C34 1.503(9)
C32 C33 1.415(9)
C32 H32 0.9500
C33 N31 1.319(8)
C33 C35 1.489(9)
C34 H34A 0.9800
C34 H34B 0.9800
C34 H34C 0.9800
C35 H35A 0.9800
C35 H35B 0.9800
C35 H35C 0.9800
C41 N42 1.355(8)
C41 C42 1.374(9)
C41 C44 1.483(9)
C42 C43 1.401(9)
C42 H42 0.9500
C43 N41 1.322(8)
C43 C45 1.492(9)
C44 H44A 0.9800
C44 H44B 0.9800
C44 H44C 0.9800
C45 H45A 0.9800
C45 H45B 0.9800
C45 H45C 0.9800
N11 N12 1.380(7)
N21 N22 1.383(7)
N31 N32 1.391(7)
N41 N42 1.374(7)

loop_
_geom_torsion_atom_site_label_1
_geom_torsion_atom_site_label_2
_geom_torsion_atom_site_label_3
_geom_torsion_atom_site_label_4
_geom_torsion
N12 C1 C3 C4 -39.0(8)
N22 C1 C3 C4 -160.2(6)
N12 C1 C3 C8 143.1(6)
N22 C1 C3 C8 22.0(8)
C8 C3 C4 C5 -1.5(10)
C1 C3 C4 C5 -179.4(6)
C3 C4 C5 C6 1.1(11)
C4 C5 C6 C7 0.9(11)
C5 C6 C7 C8 -2.4(10)
C5 C6 C7 C2 -177.4(6)
N32 C2 C7 C6 -176.9(6)
N42 C2 C7 C6 -50.5(8)
N32 C2 C7 C8 8.2(9)
N42 C2 C7 C8 134.6(6)
C4 C3 C8 C7 0.0(10)
C1 C3 C8 C7 177.9(6)
C6 C7 C8 C3 1.9(10)
C2 C7 C8 C3 176.9(6)
N12 C11 C12 C13 2.1(8)
C14 C11 C12 C13 -179.6(7)
C11 C12 C13 N11 -1.6(8)
C11 C12 C13 C15 176.1(7)
N22 C21 C22 C23 -2.6(8)
C24 C21 C22 C23 177.4(7)
C21 C22 C23 N21 1.5(8)
C21 C22 C23 C25 -177.4(7)
N32 C31 C32 C33 -0.5(7)
C34 C31 C32 C33 177.3(7)
C31 C32 C33 N31 -0.7(8)
C31 C32 C33 C35 -179.1(7)
N42 C41 C42 C43 -0.1(8)
C44 C41 C42 C43 -178.2(7)
C41 C42 C43 N41 0.6(8)
C41 C42 C43 C45 178.5(7)
C12 C13 N11 N12 0.5(7)
C15 C13 N11 N12 -177.4(6)
C12 C13 N11 Co1 -169.5(5)
C15 C13 N11 Co1 12.6(10)
N21 Co1 N11 C13 152.6(6)
Br2 Co1 N11 C13 -83.9(6)
Br1 Co1 N11 C13 41.7(6)
N21 Co1 N11 N12 -16.2(5)
Br2 Co1 N11 N12 107.3(4)
Br1 Co1 N11 N12 -127.1(4)
C12 C11 N12 N11 -1.8(7)
C14 C11 N12 N11 179.6(6)
C12 C11 N12 C1 -164.4(6)
C14 C11 N12 C1 17.1(10)
C13 N11 N12 C11 0.8(7)
Co1 N11 N12 C11 172.3(4)
C13 N11 N12 C1 165.0(5)
Co1 N11 N12 C1 -23.5(7)
N22 C1 N12 C11 -130.1(6)
C3 C1 N12 C11 107.3(7)
N22 C1 N12 N11 68.8(7)
C3 C1 N12 N11 -53.9(7)
C22 C23 N21 N22 0.3(8)
C25 C23 N21 N22 179.3(6)
C22 C23 N21 Co1 174.3(5)
C25 C23 N21 Co1 -6.6(10)
N11 Co1 N21 C23 -154.5(6)
Br2 Co1 N21 C23 85.2(6)
Br1 Co1 N21 C23 -39.4(6)
N11 Co1 N21 N22 18.8(5)
Br2 Co1 N21 N22 -101.6(4)
Br1 Co1 N21 N22 133.9(4)
C22 C21 N22 N21 3.0(8)
C24 C21 N22 N21 -177.1(6)
C22 C21 N22 C1 166.3(6)
C24 C21 N22 C1 -13.8(11)
C23 N21 N22 C21 -2.1(7)
Co1 N21 N22 C21 -177.0(4)
C23 N21 N22 C1 -167.1(5)
Co1 N21 N22 C1 18.0(7)
N12 C1 N22 C21 132.9(7)
C3 C1 N22 C21 -105.3(7)
N12 C1 N22 N21 -64.9(7)
C3 C1 N22 N21 56.9(7)
C32 C33 N31 N32 1.6(7)
C35 C33 N31 N32 -180.0(6)
C32 C33 N31 Co2 178.4(4)
C35 C33 N31 Co2 -3.1(10)
N41 Co2 N31 C33 -156.5(6)
Br4 Co2 N31 C33 83.2(6)
Br3 Co2 N31 C33 -44.6(6)
N41 Co2 N31 N32 20.0(4)
Br4 Co2 N31 N32 -100.2(4)
Br3 Co2 N31 N32 131.9(4)
C32 C31 N32 N31 1.5(7)
C34 C31 N32 N31 -176.6(6)
C32 C31 N32 C2 163.8(6)
C34 C31 N32 C2 -14.2(10)
C33 N31 N32 C31 -1.9(7)
Co2 N31 N32 C31 -179.3(4)
C33 N31 N32 C2 -165.9(6)
Co2 N31 N32 C2 16.7(7)
N42 C2 N32 C31 134.9(6)
C7 C2 N32 C31 -97.7(7)
N42 C2 N32 N31 -64.2(7)
C7 C2 N32 N31 63.1(7)
C42 C43 N41 N42 -0.8(7)
C45 C43 N41 N42 -178.8(6)
C42 C43 N41 Co2 -165.8(5)
C45 C43 N41 Co2 16.2(10)
N31 Co2 N41 C43 145.2(6)
Br4 Co2 N41 C43 -91.2(6)
Br3 Co2 N41 C43 35.2(6)
N31 Co2 N41 N42 -18.1(5)
Br4 Co2 N41 N42 105.5(4)
Br3 Co2 N41 N42 -128.1(4)
C42 C41 N42 N41 -0.3(8)
C44 C41 N42 N41 177.9(6)
C42 C41 N42 C2 -170.8(6)
C44 C41 N42 C2 7.5(11)
C43 N41 N42 C41 0.7(7)
Co2 N41 N42 C41 167.7(4)
C43 N41 N42 C2 172.2(5)
Co2 N41 N42 C2 -20.7(7)
N32 C2 N42 C41 -123.5(7)
C7 C2 N42 C41 108.4(7)
N32 C2 N42 N41 66.8(7)
C7 C2 N42 N41 -61.3(8)
